data_2219341
loop_
_publ_author_name
'Parthiban, P.'
'Ramkumar, V.'
'Santan, H. D.'
'Kim, Jong Tae'
'Jeong, Yeon Tae'

_publ_section_title
;
 2,4-Bis(4-fluorophenyl)-3-azabicyclo[3.3.1]nonan-9-one
;
_journal_coeditor_code HB2763
_journal_issue 9
_journal_name_full 'Acta Crystallographica Section E'
_journal_page_first o1710
_journal_paper_doi 10.1107/S1600536808024744
_journal_volume 64
_journal_year 2008
_chemical_formula_iupac 'C20 H19 F2 N O'
_chemical_formula_moiety 'C20 H19 F2 N O'
_chemical_formula_sum 'C20 H19 F2 N O'
_chemical_formula_weight 327.36
_chemical_name_systematic
;
2,4-Bis(4-fluorophenyl)-3-azabicyclo[3.3.1]nonan-9-one
;
_space_group_IT_number 62
_symmetry_cell_setting orthorhombic
_symmetry_space_group_name_Hall '-P 2ac 2n'
_symmetry_space_group_name_H-M 'P n m a'
_atom_sites_solution_hydrogens geom
_atom_sites_solution_primary direct
_atom_sites_solution_secondary difmap
_audit_creation_method SHELXL-97
_cell_angle_alpha 90.00
_cell_angle_beta 90.00
_cell_angle_gamma 90.00
_cell_formula_units_Z 4
_cell_length_a 7.6153(3)
_cell_length_b 21.1392(9)
_cell_length_c 10.0878(4)
_cell_measurement_reflns_used 4451
_cell_measurement_temperature 298(2)
_cell_measurement_theta_max 28.04
_cell_measurement_theta_min 3.35
_cell_volume 1623.95(11)
_computing_cell_refinement 'SAINT (Bruker, 2004)'
_computing_data_collection 'APEX2 (Bruker, 2004)'
_computing_data_reduction 'SAINT (Bruker, 2004)'
_computing_molecular_graphics 'ORTEP-3 (Farrugia, 1997)'
_computing_publication_material 'SHELXL97 (Sheldrick, 2008)'
_computing_structure_refinement 'SHELXL97 (Sheldrick, 2008)'
_computing_structure_solution 'SHELXS97 (Sheldrick, 2008)'
_diffrn_ambient_temperature 298(2)
_diffrn_measured_fraction_theta_full 0.999
_diffrn_measured_fraction_theta_max 0.993
_diffrn_measurement_device_type 'Bruker APEXII CCD'
_diffrn_measurement_method \w
_diffrn_radiation_monochromator graphite
_diffrn_radiation_source 'fine-focus sealed tube'
_diffrn_radiation_type MoK\a
_diffrn_radiation_wavelength 0.71073
_diffrn_reflns_av_R_equivalents 0.0198
_diffrn_reflns_av_sigmaI/netI 0.0149
_diffrn_reflns_limit_h_max 10
_diffrn_reflns_limit_h_min -8
_diffrn_reflns_limit_k_max 28
_diffrn_reflns_limit_k_min -28
_diffrn_reflns_limit_l_max 12
_diffrn_reflns_limit_l_min -13
_diffrn_reflns_number 11360
_diffrn_reflns_theta_full 25.00
_diffrn_reflns_theta_max 28.34
_diffrn_reflns_theta_min 1.93
_exptl_absorpt_coefficient_mu 0.098
_exptl_absorpt_correction_T_max 0.971
_exptl_absorpt_correction_T_min 0.967
_exptl_absorpt_correction_type multi-scan
_exptl_absorpt_process_details '(SADABS; Bruker, 2004)'
_exptl_crystal_colour colourless
_exptl_crystal_density_diffrn 1.339
_exptl_crystal_density_method 'not measured'
_exptl_crystal_description Block
_exptl_crystal_F_000 688
_exptl_crystal_size_max 0.35
_exptl_crystal_size_mid 0.32
_exptl_crystal_size_min 0.30
_refine_diff_density_max 0.215
_refine_diff_density_min -0.190
_refine_ls_extinction_method none
_refine_ls_goodness_of_fit_ref 0.911
_refine_ls_hydrogen_treatment mixed
_refine_ls_matrix_type full
_refine_ls_number_parameters 118
_refine_ls_number_reflns 2064
_refine_ls_number_restraints 0
_refine_ls_restrained_S_all 0.911
_refine_ls_R_factor_all 0.0563
_refine_ls_R_factor_gt 0.0411
_refine_ls_shift/su_max 0.000
_refine_ls_shift/su_mean 0.000
_refine_ls_structure_factor_coef Fsqd
_refine_ls_weighting_details 'calc w=1/[\s^2^(Fo^2^)+(0.0897P)^2^+0.3733P] where P=(Fo^2^+2Fc^2^)/3'
_refine_ls_weighting_scheme calc
_refine_ls_wR_factor_gt 0.1221
_refine_ls_wR_factor_ref 0.1406
_reflns_number_gt 1596
_reflns_number_total 2064
_reflns_threshold_expression I>2\s(I)
_cod_data_source_file hb2763.cif
_cod_data_source_block I
_cod_database_code 2219341
_cod_database_fobs_code 2219341

loop_
_symmetry_equiv_pos_as_xyz
'x, y, z'
'-x+1/2, -y, z+1/2'
'-x, y+1/2, -z'
'x+1/2, -y+1/2, -z+1/2'
'-x, -y, -z'
'x-1/2, y, -z-1/2'
'x, -y-1/2, z'
'-x-1/2, y-1/2, z-1/2'

loop_
_atom_site_type_symbol
_atom_site_label
_atom_site_fract_x
_atom_site_fract_y
_atom_site_fract_z
_atom_site_U_iso_or_equiv
_atom_site_adp_type
_atom_site_calc_flag
_atom_site_refinement_flags
_atom_site_occupancy
C C1 0.92315(17) 0.30735(5) 0.39201(12) 0.0391(3) Uani d . 1
H H1 0.8839 0.3055 0.2996 0.047 Uiso calc R 1
C C2 0.75726(16) 0.30901(5) 0.48153(14) 0.0421(3) Uani d . 1
H H2 0.6864 0.3460 0.4576 0.051 Uiso calc R 1
C C3 0.79266(19) 0.31054(6) 0.63140(13) 0.0473(3) Uani d . 1
H H3A 0.8701 0.3458 0.6508 0.057 Uiso calc R 1
H H3B 0.6827 0.3181 0.6773 0.057 Uiso calc R 1
C C4 0.8751(3) 0.2500 0.68562(18) 0.0492(4) Uani d S 1
H H4A 0.9993 0.2500 0.6644 0.059 Uiso calc SR 1
H H4B 0.8642 0.2500 0.7814 0.059 Uiso calc SR 1
C C5 0.6527(2) 0.2500 0.45348(18) 0.0435(4) Uani d S 1
C C6 1.03437(17) 0.36590(5) 0.40791(12) 0.0400(3) Uani d . 1
C C7 0.9916(2) 0.41937(6) 0.33533(16) 0.0543(4) Uani d . 1
H H7 0.8976 0.4179 0.2766 0.065 Uiso calc R 1
C C8 1.0856(2) 0.47481(7) 0.34848(19) 0.0666(5) Uani d . 1
H H8 1.0550 0.5107 0.3003 0.080 Uiso calc R 1
C C9 1.2238(2) 0.47573(7) 0.4334(2) 0.0643(5) Uani d . 1
C C10 1.2733(2) 0.42414(8) 0.50616(19) 0.0641(4) Uani d . 1
H H10 1.3688 0.4261 0.5634 0.077 Uiso calc R 1
C C11 1.1771(2) 0.36882(7) 0.49220(15) 0.0519(4) Uani d . 1
H H11 1.2091 0.3331 0.5404 0.062 Uiso calc R 1
F F1 1.31755(17) 0.53023(5) 0.44594(17) 0.1030(5) Uani d . 1
H H111 1.121(3) 0.2500 0.369(2) 0.047(5) Uiso d S 1
N N1 1.0241(2) 0.2500 0.41923(15) 0.0384(3) Uani d S 1
O O1 0.50237(19) 0.2500 0.41536(17) 0.0626(4) Uani d S 1

loop_
_atom_site_aniso_label
_atom_site_aniso_U_11
_atom_site_aniso_U_22
_atom_site_aniso_U_33
_atom_site_aniso_U_12
_atom_site_aniso_U_13
_atom_site_aniso_U_23
C1 0.0441(7) 0.0372(6) 0.0359(6) 0.0013(5) -0.0009(5) 0.0021(4)
C2 0.0395(6) 0.0368(6) 0.0500(7) 0.0045(5) -0.0010(5) 0.0018(5)
C3 0.0493(7) 0.0465(7) 0.0461(7) -0.0017(6) 0.0077(6) -0.0072(5)
C4 0.0529(10) 0.0585(10) 0.0361(9) 0.000 0.0003(8) 0.000
C5 0.0384(9) 0.0483(9) 0.0437(9) 0.000 -0.0027(7) 0.000
C6 0.0440(7) 0.0352(5) 0.0406(6) 0.0016(5) 0.0073(5) 0.0021(4)
C7 0.0567(8) 0.0455(7) 0.0605(8) 0.0048(6) 0.0044(7) 0.0137(6)
C8 0.0694(10) 0.0390(7) 0.0915(12) 0.0051(7) 0.0242(10) 0.0157(7)
C9 0.0586(9) 0.0382(7) 0.0961(13) -0.0091(6) 0.0292(9) -0.0104(7)
C10 0.0558(9) 0.0579(9) 0.0787(11) -0.0105(7) 0.0011(8) -0.0110(8)
C11 0.0529(8) 0.0455(7) 0.0572(8) -0.0038(6) -0.0029(6) 0.0043(6)
F1 0.0834(8) 0.0474(6) 0.1782(14) -0.0225(5) 0.0323(8) -0.0170(6)
N1 0.0377(8) 0.0341(7) 0.0434(8) 0.000 0.0057(6) 0.000
O1 0.0421(8) 0.0693(10) 0.0763(11) 0.000 -0.0159(7) 0.000

loop_
_atom_type_symbol
_atom_type_description
_atom_type_scat_dispersion_real
_atom_type_scat_dispersion_imag
_atom_type_scat_source
C C 0.0033 0.0016 'International Tables Vol C Tables 4.2.6.8 and 6.1.1.4'
H H 0.0000 0.0000 'International Tables Vol C Tables 4.2.6.8 and 6.1.1.4'
N N 0.0061 0.0033 'International Tables Vol C Tables 4.2.6.8 and 6.1.1.4'
O O 0.0106 0.0060 'International Tables Vol C Tables 4.2.6.8 and 6.1.1.4'
F F 0.0171 0.0103 'International Tables Vol C Tables 4.2.6.8 and 6.1.1.4'

loop_
_geom_angle_atom_site_label_1
_geom_angle_atom_site_label_2
_geom_angle_atom_site_label_3
_geom_angle_site_symmetry_1
_geom_angle_site_symmetry_3
_geom_angle
N1 C1 C6 . . 111.44(10)
N1 C1 C2 . . 109.70(10)
C6 C1 C2 . . 112.11(9)
N1 C1 H1 . . 107.8
C6 C1 H1 . . 107.8
C2 C1 H1 . . 107.8
C5 C2 C3 . . 107.16(11)
C5 C2 C1 . . 107.58(11)
C3 C2 C1 . . 115.47(11)
C5 C2 H2 . . 108.8
C3 C2 H2 . . 108.8
C1 C2 H2 . . 108.8
C4 C3 C2 . . 114.02(11)
C4 C3 H3A . . 108.7
C2 C3 H3A . . 108.7
C4 C3 H3B . . 108.7
C2 C3 H3B . . 108.7
H3A C3 H3B . . 107.6
C3 C4 C3 7_565 . 113.91(16)
C3 C4 H4A 7_565 . 108.8
C3 C4 H4A . . 108.8
C3 C4 H4B 7_565 . 108.8
C3 C4 H4B . . 108.8
H4A C4 H4B . . 107.7
O1 C5 C2 . . 124.12(7)
O1 C5 C2 . 7_565 124.12(7)
C2 C5 C2 . 7_565 111.76(14)
C11 C6 C7 . . 118.28(12)
C11 C6 C1 . . 122.96(11)
C7 C6 C1 . . 118.76(12)
C8 C7 C6 . . 121.34(15)
C8 C7 H7 . . 119.3
C6 C7 H7 . . 119.3
C9 C8 C7 . . 118.37(14)
C9 C8 H8 . . 120.8
C7 C8 H8 . . 120.8
C8 C9 F1 . . 118.51(16)
C8 C9 C10 . . 122.75(14)
F1 C9 C10 . . 118.74(18)
C9 C10 C11 . . 118.19(16)
C9 C10 H10 . . 120.9
C11 C10 H10 . . 120.9
C6 C11 C10 . . 121.05(14)
C6 C11 H11 . . 119.5
C10 C11 H11 . . 119.5
C1 N1 C1 7_565 . 112.11(14)
C1 N1 H111 7_565 . 109.1(7)
C1 N1 H111 . . 109.1(7)

loop_
_geom_bond_atom_site_label_1
_geom_bond_atom_site_label_2
_geom_bond_site_symmetry_2
_geom_bond_distance
C1 N1 . 1.4613(14)
C1 C6 . 1.5083(16)
C1 C2 . 1.5533(18)
C1 H1 . 0.9800
C2 C5 . 1.5067(15)
C2 C3 . 1.536(2)
C2 H2 . 0.9800
C3 C4 . 1.5266(17)
C3 H3A . 0.9700
C3 H3B . 0.9700
C4 C3 7_565 1.5266(17)
C4 H4A . 0.9700
C4 H4B . 0.9700
C5 O1 . 1.208(2)
C5 C2 7_565 1.5067(15)
C6 C11 . 1.381(2)
C6 C7 . 1.3856(17)
C7 C8 . 1.380(2)
C7 H7 . 0.9300
C8 C9 . 1.357(3)
C8 H8 . 0.9300
C9 F1 . 1.3613(17)
C9 C10 . 1.367(3)
C10 C11 . 1.387(2)
C10 H10 . 0.9300
C11 H11 . 0.9300
N1 C1 7_565 1.4613(14)
N1 H111 . 0.89(2)

loop_
_geom_torsion_atom_site_label_1
_geom_torsion_atom_site_label_2
_geom_torsion_atom_site_label_3
_geom_torsion_atom_site_label_4
_geom_torsion_site_symmetry_4
_geom_torsion
N1 C1 C2 C5 . -58.02(14)
C6 C1 C2 C5 . 177.61(10)
N1 C1 C2 C3 . 61.57(13)
C6 C1 C2 C3 . -62.80(13)
C5 C2 C3 C4 . 52.64(16)
C1 C2 C3 C4 . -67.17(15)
C2 C3 C4 C3 7_565 -43.3(2)
C3 C2 C5 O1 . 113.4(2)
C1 C2 C5 O1 . -121.84(19)
C3 C2 C5 C2 7_565 -65.39(17)
C1 C2 C5 C2 7_565 59.35(18)
N1 C1 C6 C11 . -27.77(17)
C2 C1 C6 C11 . 95.62(15)
N1 C1 C6 C7 . 152.51(13)
C2 C1 C6 C7 . -84.10(15)
C11 C6 C7 C8 . -1.5(2)
C1 C6 C7 C8 . 178.21(13)
C6 C7 C8 C9 . 0.9(2)
C7 C8 C9 F1 . 179.55(15)
C7 C8 C9 C10 . 0.0(3)
C8 C9 C10 C11 . -0.2(3)
F1 C9 C10 C11 . -179.77(15)
C7 C6 C11 C10 . 1.3(2)
C1 C6 C11 C10 . -178.44(14)
C9 C10 C11 C6 . -0.4(2)
C6 C1 N1 C1 7_565 -174.53(8)
C2 C1 N1 C1 7_565 60.72(16)
